data_7707756
loop_
_publ_author_name
'Gruhne, Michael S.'
'Lenz, Tobias'
'R\"osch, Markus'
'Lommel, Marcus'
'Wurzenberger, Maximilian H. H.'
'Klap\"otke, Thomas M'
'Stierstorfer, J\"org'

_publ_section_title
;
 Nitratoethyl-5H-tetrazoles: improving the oxygen balance through
 application of organic nitrates in energetic coordination compounds.
;
_journal_issue 31
_journal_name_full 'Dalton transactions (Cambridge, England : 2003)'
_journal_page_first 10811
_journal_page_last 10825
_journal_paper_doi 10.1039/d1dt01898a
_journal_volume 50
_journal_year 2021
_chemical_formula_moiety 'C4 H5 Ag N6 O4'
_chemical_formula_sum 'C4 H5 Ag N6 O4'
_chemical_formula_weight 309.01
_chemical_name_common '1-nitratoethyl-5H-tetrazole silver(I) fulminate'
_chemical_name_systematic '1-nitratoethyl-5H-tetrazole silver(I) fulminate'
_space_group_IT_number 14
_space_group_name_Hall '-P 2ybc'
_space_group_name_H-M_alt 'P 1 21/c 1'
_symmetry_cell_setting monoclinic
_symmetry_Int_Tables_number 14
_symmetry_space_group_name_Hall '-P 2ybc'
_symmetry_space_group_name_H-M 'P 1 21/c 1'
_atom_sites_solution_hydrogens geom
_audit_creation_date 2021-02-26
_audit_creation_method
;
Olex2 1.3
(compiled 2020.11.12 svn.r5f609507 for OlexSys, GUI svn.r6272)
;
_audit_update_record
;
2021-05-17 deposited with the CCDC.	2021-06-29 downloaded from the CCDC.
;
_cell_angle_alpha 90
_cell_angle_beta 91.237(2)
_cell_angle_gamma 90
_cell_formula_units_Z 4
_cell_length_a 15.0209(6)
_cell_length_b 5.4770(2)
_cell_length_c 10.6783(5)
_cell_measurement_reflns_used 9776
_cell_measurement_temperature 173.15
_cell_measurement_theta_max 28.2964
_cell_measurement_theta_min 3.9602
_cell_volume 878.29(6)
_computing_cell_refinement 'APEX2 v2012.4-3 (Bruker AXS)'
_computing_data_collection 'Bruker Instrument Service v3.0.21'
_computing_data_reduction 'SAINT V8.18C (Bruker AXS Inc., 2011)'
_computing_molecular_graphics 'Diamond 2.1c, Crystal Impact GbR'
_computing_publication_material 'Encifer 1.5.1, CCDC 2014'
_computing_structure_refinement 'SHELXL 2018/3 (Sheldrick, 2015)'
_computing_structure_solution 'SHELXT 2014/5 (Sheldrick, 2014)'
_diffrn_ambient_temperature 173.15
_diffrn_detector_area_resol_mean 7.3910
_diffrn_measured_fraction_theta_full 0.986
_diffrn_measured_fraction_theta_max 0.987
_diffrn_measurement_device_type 'D8 Venture'
_diffrn_measurement_method 'mix of omega and phi scans'
_diffrn_radiation_type MoK\a
_diffrn_radiation_wavelength 0.71073
_diffrn_reflns_av_R_equivalents 0.0329
_diffrn_reflns_av_unetI/netI 0.0185
_diffrn_reflns_Laue_measured_fraction_full 0.986
_diffrn_reflns_Laue_measured_fraction_max 0.987
_diffrn_reflns_limit_h_max 18
_diffrn_reflns_limit_h_min -18
_diffrn_reflns_limit_k_max 6
_diffrn_reflns_limit_k_min -6
_diffrn_reflns_limit_l_max 12
_diffrn_reflns_limit_l_min -13
_diffrn_reflns_number 12974
_diffrn_reflns_point_group_measured_fraction_full 0.986
_diffrn_reflns_point_group_measured_fraction_max 0.987
_diffrn_reflns_theta_full 25.242
_diffrn_reflns_theta_max 26.370
_diffrn_reflns_theta_min 3.960
_diffrn_source 'rotating anode generator'
_exptl_absorpt_coefficient_mu 2.303
_exptl_absorpt_correction_T_max 0.7457
_exptl_absorpt_correction_T_min 0.6325
_exptl_absorpt_correction_type multi-scan
_exptl_absorpt_process_details
;
SADABS-2016/2 - Bruker AXS area detector scaling and absorption correction
;
_exptl_crystal_colour colourless
_exptl_crystal_density_diffrn 2.337
_exptl_crystal_density_method 'not measured'
_exptl_crystal_description platelet
_exptl_crystal_F_000 600
_exptl_crystal_size_max 0.100
_exptl_crystal_size_mid 0.070
_exptl_crystal_size_min 0.020
_refine_diff_density_max 0.925
_refine_diff_density_min -0.647
_refine_diff_density_rms 0.063
_refine_ls_extinction_method none
_refine_ls_goodness_of_fit_ref 1.062
_refine_ls_hydrogen_treatment constr
_refine_ls_matrix_type full
_refine_ls_number_parameters 136
_refine_ls_number_reflns 1764
_refine_ls_number_restraints 0
_refine_ls_restrained_S_all 1.062
_refine_ls_R_factor_all 0.0194
_refine_ls_R_factor_gt 0.0181
_refine_ls_shift/su_max 0.002
_refine_ls_shift/su_mean 0.000
_refine_ls_structure_factor_coef Fsqd
_refine_ls_weighting_details 'w=1/[\s^2^(Fo^2^)+(0.0076P)^2^+1.3366P] where P=(Fo^2^+2Fc^2^)/3'
_refine_ls_weighting_scheme calc
_refine_ls_wR_factor_gt 0.0415
_refine_ls_wR_factor_ref 0.0423
_reflns_Friedel_coverage 0.000
_reflns_number_gt 1672
_reflns_number_total 1764
_reflns_threshold_expression 'I > 2\s(I)'
_cod_data_source_file d1dt01898a2.cif
_cod_data_source_block zv146
_cod_depositor_comments
;
The following automatic conversions were performed:

data item '_exptl_absorpt_correction_type' value 'Multi-Scan' was
changed to 'multi-scan' in accordance with the
/home/data/users/saulius/crontab/automatic-downloads/rss-feeds/RSC/lib/dictionaries/cif_core.dic
dictionary named 'cif_core.dic' version 2.4.2 last updated on
2011-04-26.

Automatic conversion script
Id: cif_fix_values 7556 2019-12-06 15:28:31Z antanas 

 Adding full bibliography for 7707739--7707758.cif.
;
_cod_database_code 7707756
_shelx_space_group_comment
;
The symmetry employed for this shelxl refinement is uniquely defined
by the following loop, which should always be used as a source of
symmetry information in preference to the above space-group names.
They are only intended as comments.
;
_olex2_submission_special_instructions 'No special instructions were received'

loop_
_space_group_symop_operation_xyz
'x, y, z'
'-x, y+1/2, -z+1/2'
'-x, -y, -z'
'x, -y-1/2, z-1/2'

loop_
_atom_site_label
_atom_site_type_symbol
_atom_site_fract_x
_atom_site_fract_y
_atom_site_fract_z
_atom_site_U_iso_or_equiv
_atom_site_adp_type
_atom_site_occupancy
_atom_site_site_symmetry_order
_atom_site_calc_flag
_atom_site_refinement_flags_posn
_atom_site_refinement_flags_adp
_atom_site_refinement_flags_occupancy
_atom_site_disorder_assembly
_atom_site_disorder_group
Ag1 Ag 0.49489(2) 0.38728(3) 0.69172(2) 0.02516(7) Uani 1 1 d . . . . .
O1 O 0.12844(10) 0.8518(3) 0.30159(14) 0.0225(3) Uani 1 1 d . . . . .
N1 N 0.26853(11) 0.8260(3) 0.52363(16) 0.0186(4) Uani 1 1 d . . . . .
O2 O 0.09241(12) 1.1025(3) 0.15232(16) 0.0336(4) Uani 1 1 d . . . . .
O4 O 0.23595(11) 0.1280(3) 0.80678(18) 0.0339(4) Uani 1 1 d . . . . .
N4 N 0.38690(12) 0.6204(3) 0.56905(17) 0.0238(4) Uani 1 1 d . . . . .
O3 O 0.04559(11) 1.1834(3) 0.33867(16) 0.0322(4) Uani 1 1 d . . . . .
N3 N 0.39990(12) 0.7592(4) 0.46612(18) 0.0247(4) Uani 1 1 d . . . . .
N5 N 0.08471(12) 1.0649(3) 0.26273(18) 0.0236(4) Uani 1 1 d . . . . .
N2 N 0.32911(13) 0.8828(4) 0.43692(18) 0.0257(4) Uani 1 1 d . . . . .
N6 N 0.31722(12) 0.1379(3) 0.78273(17) 0.0210(4) Uani 1 1 d . . . . .
C2 C 0.17892(14) 0.9313(4) 0.5192(2) 0.0216(4) Uani 1 1 d . . . . .
H2A H 0.182460 1.102788 0.490440 0.026 Uiso 1 1 calc R U . . .
H2B H 0.154598 0.931681 0.604619 0.026 Uiso 1 1 calc R U . . .
C1 C 0.30471(14) 0.6658(4) 0.6028(2) 0.0233(5) Uani 1 1 d . . . . .
H1 H 0.276031 0.595360 0.672563 0.028 Uiso 1 1 calc R U . . .
C4 C 0.39227(14) 0.1432(4) 0.7615(2) 0.0230(4) Uani 1 1 d . . . . .
C3 C 0.11642(14) 0.7912(4) 0.4325(2) 0.0218(4) Uani 1 1 d . . . . .
H3A H 0.126496 0.614048 0.444535 0.026 Uiso 1 1 calc R U . . .
H3B H 0.054201 0.827202 0.455111 0.026 Uiso 1 1 calc R U . . .

loop_
_atom_site_aniso_label
_atom_site_aniso_U_11
_atom_site_aniso_U_22
_atom_site_aniso_U_33
_atom_site_aniso_U_23
_atom_site_aniso_U_13
_atom_site_aniso_U_12
Ag1 0.01733(10) 0.02552(10) 0.03270(11) 0.00543(7) 0.00187(7) -0.00182(7)
O1 0.0243(8) 0.0239(8) 0.0194(7) -0.0002(6) -0.0002(6) 0.0058(6)
N1 0.0181(8) 0.0204(9) 0.0173(8) -0.0006(7) 0.0007(7) 0.0024(7)
O2 0.0386(10) 0.0374(10) 0.0247(9) 0.0089(7) -0.0048(7) -0.0072(8)
O4 0.0152(8) 0.0365(10) 0.0502(11) -0.0031(8) 0.0065(7) -0.0030(7)
N4 0.0214(9) 0.0274(10) 0.0226(9) 0.0018(8) -0.0008(7) 0.0032(8)
O3 0.0284(9) 0.0307(9) 0.0376(10) -0.0003(8) 0.0021(7) 0.0118(7)
N3 0.0233(9) 0.0263(10) 0.0247(10) 0.0019(8) 0.0026(8) 0.0038(8)
N5 0.0199(9) 0.0244(10) 0.0264(10) 0.0031(8) -0.0045(7) -0.0008(8)
N2 0.0254(10) 0.0264(10) 0.0254(10) 0.0043(8) 0.0061(8) 0.0048(8)
N6 0.0210(9) 0.0156(8) 0.0264(9) 0.0004(7) -0.0003(7) -0.0006(7)
C2 0.0201(10) 0.0242(11) 0.0206(10) -0.0007(8) 0.0007(8) 0.0076(9)
C1 0.0214(10) 0.0280(11) 0.0204(10) 0.0047(9) 0.0000(8) 0.0009(9)
C4 0.0208(11) 0.0188(10) 0.0296(12) 0.0013(9) 0.0017(9) 0.0001(8)
C3 0.0201(10) 0.0246(11) 0.0209(10) 0.0047(9) 0.0015(8) 0.0018(9)

loop_
_atom_type_symbol
_atom_type_description
_atom_type_scat_dispersion_real
_atom_type_scat_dispersion_imag
_atom_type_scat_source
C C 0.0033 0.0016 'International Tables Vol C Tables 4.2.6.8 and 6.1.1.4'
H H 0.0000 0.0000 'International Tables Vol C Tables 4.2.6.8 and 6.1.1.4'
Ag Ag -0.8971 1.1015 'International Tables Vol C Tables 4.2.6.8 and 6.1.1.4'
N N 0.0061 0.0033 'International Tables Vol C Tables 4.2.6.8 and 6.1.1.4'
O O 0.0106 0.0060 'International Tables Vol C Tables 4.2.6.8 and 6.1.1.4'

loop_
_geom_angle_atom_site_label_1
_geom_angle_atom_site_label_2
_geom_angle_atom_site_label_3
_geom_angle
_geom_angle_site_symmetry_1
_geom_angle_site_symmetry_3
_geom_angle_publ_flag
Ag1 Ag1 Ag1 130.904(12) 2_646 2_656 ?
N4 Ag1 Ag1 136.84(5) . 2_646 ?
N4 Ag1 Ag1 76.82(5) . 2_656 ?
N4 Ag1 N3 103.46(6) . 3_666 ?
N3 Ag1 Ag1 123.37(5) 3_666 2_656 ?
N3 Ag1 Ag1 87.65(5) 3_666 2_646 ?
C4 Ag1 Ag1 48.10(6) . 2_646 ?
C4 Ag1 Ag1 46.32(6) 2_656 2_656 ?
C4 Ag1 Ag1 116.47(6) . 2_656 ?
C4 Ag1 Ag1 116.36(6) 2_656 2_646 ?
C4 Ag1 N4 92.17(7) . . ?
C4 Ag1 N4 106.50(7) 2_656 . ?
C4 Ag1 N3 82.16(7) 2_656 3_666 ?
C4 Ag1 N3 120.07(8) . 3_666 ?
C4 Ag1 C4 147.20(3) . 2_656 ?
N5 O1 C3 114.15(16) . . ?
N2 N1 C2 121.36(17) . . ?
C1 N1 N2 108.49(17) . . ?
C1 N1 C2 130.14(18) . . ?
N3 N4 Ag1 128.85(14) . . ?
C1 N4 Ag1 124.82(15) . . ?
C1 N4 N3 105.60(18) . . ?
N4 N3 Ag1 118.51(13) . 3_666 ?
N2 N3 Ag1 122.73(14) . 3_666 ?
N2 N3 N4 110.94(17) . . ?
O2 N5 O1 112.26(18) . . ?
O3 N5 O1 118.95(18) . . ?
O3 N5 O2 128.8(2) . . ?
N3 N2 N1 106.09(17) . . ?
C4 N6 O4 178.8(2) . . ?
N1 C2 H2A 109.2 . . ?
N1 C2 H2B 109.2 . . ?
N1 C2 C3 112.21(18) . . ?
H2A C2 H2B 107.9 . . ?
C3 C2 H2A 109.2 . . ?
C3 C2 H2B 109.2 . . ?
N1 C1 H1 125.6 . . ?
N4 C1 N1 108.87(19) . . ?
N4 C1 H1 125.6 . . ?
Ag1 C4 Ag1 85.59(8) . 2_646 ?
N6 C4 Ag1 141.40(18) . . ?
N6 C4 Ag1 132.49(18) . 2_646 ?
O1 C3 C2 112.62(18) . . ?
O1 C3 H3A 109.1 . . ?
O1 C3 H3B 109.1 . . ?
C2 C3 H3A 109.1 . . ?
C2 C3 H3B 109.1 . . ?
H3A C3 H3B 107.8 . . ?

loop_
_geom_bond_atom_site_label_1
_geom_bond_atom_site_label_2
_geom_bond_distance
_geom_bond_site_symmetry_2
_geom_bond_publ_flag
Ag1 Ag1 3.01060(17) 2_646 ?
Ag1 Ag1 3.01063(17) 2_656 ?
Ag1 N4 2.4261(18) . ?
Ag1 N3 2.4692(19) 3_666 ?
Ag1 C4 2.184(2) . ?
Ag1 C4 2.247(2) 2_656 ?
O1 N5 1.398(2) . ?
O1 C3 1.452(2) . ?
N1 N2 1.349(3) . ?
N1 C2 1.464(3) . ?
N1 C1 1.327(3) . ?
O2 N5 1.205(2) . ?
O4 N6 1.254(2) . ?
N4 N3 1.354(3) . ?
N4 C1 1.317(3) . ?
O3 N5 1.202(3) . ?
N3 N2 1.293(3) . ?
N6 C4 1.155(3) . ?
C2 H2A 0.9900 . ?
C2 H2B 0.9900 . ?
C2 C3 1.513(3) . ?
C1 H1 0.9500 . ?
C3 H3A 0.9900 . ?
C3 H3B 0.9900 . ?

loop_
_geom_contact_atom_site_label_1
_geom_contact_atom_site_label_2
_geom_contact_distance
_geom_contact_site_symmetry_1
_geom_contact_site_symmetry_2
_geom_contact_publ_flag
? ? ? ? ? ?

loop_
_geom_hbond_atom_site_label_D
_geom_hbond_atom_site_label_H
_geom_hbond_atom_site_label_A
_geom_hbond_distance_DH
_geom_hbond_distance_HA
_geom_hbond_distance_DA
_geom_hbond_angle_DHA
_geom_hbond_site_symmetry_A
? ? ? ? ? ? ? ?

loop_
_geom_torsion_atom_site_label_1
_geom_torsion_atom_site_label_2
_geom_torsion_atom_site_label_3
_geom_torsion_atom_site_label_4
_geom_torsion
_geom_torsion_site_symmetry_1
_geom_torsion_site_symmetry_2
_geom_torsion_site_symmetry_3
_geom_torsion_site_symmetry_4
_geom_torsion_publ_flag
Ag1 N4 N3 Ag1 38.9(2) . . . 3_666 ?
Ag1 N4 N3 N2 -170.99(15) . . . . ?
Ag1 N4 C1 N1 171.06(14) . . . . ?
Ag1 N3 N2 N1 149.31(14) 3_666 . . . ?
N1 C2 C3 O1 -79.4(2) . . . . ?
N4 N3 N2 N1 0.7(2) . . . . ?
N3 N4 C1 N1 0.1(2) . . . . ?
N5 O1 C3 C2 -82.0(2) . . . . ?
N2 N1 C2 C3 84.2(2) . . . . ?
N2 N1 C1 N4 0.3(3) . . . . ?
C2 N1 N2 N3 -179.28(18) . . . . ?
C2 N1 C1 N4 178.8(2) . . . . ?
C1 N1 N2 N3 -0.6(2) . . . . ?
C1 N1 C2 C3 -94.2(3) . . . . ?
C1 N4 N3 Ag1 -150.60(15) . . . 3_666 ?
C1 N4 N3 N2 -0.5(2) . . . . ?
C3 O1 N5 O2 -176.45(17) . . . . ?
C3 O1 N5 O3 3.4(3) . . . . ?
